data_2011866
loop_
_publ_author_name
' Ishida, Hiroyuki '
' Kashino, Setsuo '

_publ_section_title
;
 1:2 Complexes of chloranilic acid with pyrazole and imidazole, and the
 acetonitrile solvate of a 1:1 complex with imidazole
;
_journal_issue 4
_journal_name_full 'Acta Crystallographica Section C'
_journal_page_first 476
_journal_page_last 479
_journal_paper_doi 10.1107/S0108270101000944
_journal_volume 57
_journal_year 2001
_chemical_formula_moiety '2C3 H5 N2 1+, C6 Cl2 O4 2-'
_chemical_formula_sum 'C12 H10 Cl2 N4 O4'
_chemical_formula_weight 345.14
_space_group_IT_number 14
_symmetry_cell_setting monoclinic
_symmetry_space_group_name_Hall '-P 2ybc'
_symmetry_space_group_name_H-M 'P 1 21/c 1'
_cell_angle_alpha 90
_cell_angle_beta 101.10(3)
_cell_angle_gamma 90
_cell_formula_units_Z 2
_cell_length_a 7.547(2)
_cell_length_b 8.1565(15)
_cell_length_c 11.750(4)
_cell_measurement_reflns_used 25
_cell_measurement_temperature 298
_cell_measurement_theta_max 12.2
_cell_measurement_theta_min 10.7
_cell_volume 709.8(3)
_computing_cell_refinement 'MSC/AFC Diffractometer Control Software'
_computing_data_collection
;MSC/AFC Diffractometer Control Software (Molecular Structure Corporation,
 1990)
;
_computing_data_reduction 'TEXSAN for Windows (Molecular Structure Corporation, 1997-1999)'
_computing_publication_material 'TEXSAN for Windows'
_computing_structure_refinement 'TEXSAN for Windows'
_computing_structure_solution 'SIR92 (Altomare et al., 1994)'
_diffrn_ambient_temperature 298
_diffrn_measurement_device 'Rigaku AFC5R'
_diffrn_measurement_method \w-2\q
_diffrn_radiation_monochromator graphite
_diffrn_radiation_source 'Rigaku rotating anode'
_diffrn_radiation_type 'Mo K\a'
_diffrn_radiation_wavelength .71073
_diffrn_reflns_av_R_equivalents .0231
_diffrn_reflns_av_sigmaI/netI .060
_diffrn_reflns_limit_h_max 9
_diffrn_reflns_limit_h_min -1
_diffrn_reflns_limit_k_max 10
_diffrn_reflns_limit_k_min 0
_diffrn_reflns_limit_l_max 15
_diffrn_reflns_limit_l_min -15
_diffrn_reflns_number 2141
_diffrn_reflns_reduction_process 'Lp corrections applied'
_diffrn_reflns_theta_max 27.5
_diffrn_reflns_theta_min 1.76
_diffrn_standards_decay_% none
_diffrn_standards_interval_count 97
_diffrn_standards_number 3
_exptl_absorpt_coefficient_mu .481
_exptl_absorpt_correction_T_max .91
_exptl_absorpt_correction_T_min .85
_exptl_absorpt_correction_type '\y scans'
_exptl_absorpt_process_details '(North et al., 1968)'
_exptl_crystal_colour brown
_exptl_crystal_density_diffrn 1.615
_exptl_crystal_density_meas ?
_exptl_crystal_description prismatic
_exptl_crystal_F_000 352
_exptl_crystal_size_max .50
_exptl_crystal_size_mid .30
_exptl_crystal_size_min .20
_refine_diff_density_max .32
_refine_diff_density_min -.36
_refine_ls_extinction_coef 1.39(5)\\times10^-5^
_refine_ls_extinction_method 'Zachariasen (1967)'
_refine_ls_goodness_of_fit_all 1.35
_refine_ls_goodness_of_fit_ref 1.35
_refine_ls_hydrogen_treatment refall
_refine_ls_matrix_type full
_refine_ls_number_constraints 0
_refine_ls_number_parameters 121
_refine_ls_number_reflns 1634
_refine_ls_number_restraints 0
_refine_ls_R_factor_all .058
_refine_ls_R_factor_gt .051
_refine_ls_shift/su_max .01
_refine_ls_shift/su_mean .0005
_refine_ls_structure_factor_coef Fsqd
_refine_ls_weighting_details 'w = 1/[\s^2^(Fo) + 0.00011|Fo|^2^]'
_refine_ls_weighting_scheme sigma
_refine_ls_wR_factor_all .079
_refine_ls_wR_factor_ref .073
_reflns_number_gt 1172
_reflns_number_total 1634
_reflns_threshold_expression I>2.00\s(I)
_cod_data_source_file de1164.cif
_cod_data_source_block II
_cod_depositor_comments
;
The following automatic conversions were performed:

'_exptl_crystal_density_meas' value 'not measured' was changed to '?'
- the value is perceived as not measured.

Automatic conversion script
Id: cif_fix_values 3008 2015-01-20 13:52:24Z robertas 
;
_cod_original_cell_volume 709.7(3)
_cod_original_sg_symbol_H-M 'P 21/c'
_cod_original_formula_sum 'C12 H10 Cl2 N4 O4 '
_cod_database_code 2011866

loop_
_symmetry_equiv_pos_as_xyz
'  +x,  +y,  +z'
'  -x,1/2+y,1/2-z'
'  -x,  -y,  -z'
'  +x,1/2-y,1/2+z'

loop_
_atom_site_label
_atom_site_fract_x
_atom_site_fract_y
_atom_site_fract_z
_atom_site_U_iso_or_equiv
_atom_site_adp_type
_atom_site_calc_flag
_atom_site_calc_attached_atom
_atom_site_refinement_flags
_atom_site_occupancy
Cl .94157(7) .34025(8) .24999(4) .05631(18) Uani d ? . 1.000
O1 .68582(15) .34976(17) .41228(10) .0411(4) Uani d ? . 1.000
O2 1.27089(15) .51528(16) .37886(10) .0360(4) Uani d ? . 1.000
N1 .4538(2) .2328(2) .55218(14) .0401(5) Uani d ? . 1.000
N2 .3374(2) .0908(2) .67238(14) .0416(5) Uani d ? . 1.000
C1 .8326(2) .4192(2) .44819(14) .0287(5) Uani d ? . 1.000
C2 .9745(2) .4311(2) .38626(14) .0323(5) Uani d ? . 1.000
C3 1.1390(2) .5050(2) .42959(14) .0277(4) Uani d ? . 1.000
C4 .4605(3) .2013(3) .66271(17) .0431(6) Uani d ? . 1.000
C5 .2497(3) .0493(3) .56364(19) .0457(6) Uani d ? . 1.000
C6 .3223(3) .1378(3) .48878(17) .0439(6) Uani d ? . 1.000
H1 .525(3) .299(3) .523(2) .085(8) Uiso d ? . 1.000
H2 .535(3) .247(3) .7266(17) .056(6) Uiso d ? . 1.000
H3 .309(3) .047(3) .745(2) .100(9) Uiso d ? . 1.000
H4 .162(3) -.030(3) .5561(17) .060(7) Uiso d ? . 1.000
H5 .299(2) .136(2) .4066(16) .044(5) Uiso d ? . 1.000

loop_
_atom_site_aniso_label
_atom_site_aniso_U_11
_atom_site_aniso_U_22
_atom_site_aniso_U_33
_atom_site_aniso_U_12
_atom_site_aniso_U_13
_atom_site_aniso_U_23
Cl .0474(3) .0859(5) .0394(3) -.0218(3) .0177(2) -.0301(3)
O1 .0332(7) .0568(9) .0344(7) -.0147(6) .0093(5) -.0071(7)
O2 .0302(6) .0464(8) .0346(7) -.0021(6) .0144(5) -.0044(6)
N1 .0336(9) .0472(11) .0420(9) -.0010(8) .0133(7) .0121(8)
N2 .0383(9) .0504(11) .0401(9) .0022(8) .0171(7) .0126(9)
C1 .0287(9) .0304(10) .0275(9) -.0011(8) .0066(7) -.0003(8)
C2 .0326(9) .0410(11) .0248(8) -.0036(8) .0092(7) -.0082(8)
C3 .0290(9) .0270(9) .0278(9) .0030(7) .0071(7) .0006(7)
C4 .0330(10) .0564(15) .0394(11) .0012(10) .0054(9) .0023(10)
C5 .0378(11) .0439(13) .0553(14) -.0051(10) .0090(10) .0033(11)
C6 .0453(11) .0522(14) .0332(11) .0037(10) .0046(9) .0023(10)

loop_
_atom_type_symbol
_atom_type_scat_dispersion_real
_atom_type_scat_dispersion_imag
_atom_type_scat_source
C .002 .002
;International Tables for Crystallography
(1992, Vol. C)
;
H .000 .000
;International Tables for Crystallography
(1992, Vol. C)
;
N .004 .003
;International Tables for Crystallography
(1992, Vol. C)
;
O .008 .006
;International Tables for Crystallography
(1992, Vol. C)
;
Cl .132 .159
;International Tables for Crystallography
(1992, Vol. C)
;

loop_
_geom_angle_atom_site_label_1
_geom_angle_atom_site_label_2
_geom_angle_atom_site_label_3
_geom_angle_site_symmetry_1
_geom_angle_site_symmetry_3
_geom_angle
_geom_angle_publ_flag
C4 N1 C6 . . 108.3(2) ?
C4 N1 H1 . . 126.8(19) no
C6 N1 H1 . . 124.8(19) no
C4 N2 C5 . . 108.3(2) ?
C4 N2 H3 . . 126.7(18) no
C5 N2 H3 . . 125.0(18) no
O1 C1 C2 . . 124.90(19) ?
O1 C1 C3 . 3_766 117.02(16) ?
C2 C1 C3 . 3_766 118.07(17) ?
Cl C2 C1 . . 117.26(16) ?
Cl C2 C3 . . 118.88(15) ?
C1 C2 C3 . . 123.81(18) ?
O2 C3 C1 . 3_766 115.75(17) ?
O2 C3 C2 . . 126.14(19) ?
C1 C3 C2 3_766 . 118.11(16) ?
N1 C4 N2 . . 109.0(2) ?
N1 C4 H2 . . 128.6(15) no
N2 C4 H2 . . 122.4(15) no
N2 C5 C6 . . 107.2(2) ?
N2 C5 H4 . . 118.5(15) no
C6 C5 H4 . . 134.3(15) no
N1 C6 C5 . . 107.2(2) ?
N1 C6 H5 . . 122.4(13) no
C5 C6 H5 . . 130.3(14) no

loop_
_geom_bond_atom_site_label_1
_geom_bond_atom_site_label_2
_geom_bond_site_symmetry_1
_geom_bond_site_symmetry_2
_geom_bond_distance
_geom_bond_publ_flag
Cl C2 . . 1.738(2) yes
O1 C1 . . 1.243(2) yes
O2 C3 . . 1.258(2) yes
N1 C4 . . 1.315(3) yes
N1 C6 . . 1.362(3) yes
N1 H1 . . .88(3) no
N2 C4 . . 1.315(3) yes
N2 C5 . . 1.364(3) yes
N2 H3 . . .99(3) no
C1 C2 . . 1.410(3) yes
C1 C3 . 3_766 1.540(3) yes
C2 C3 . . 1.385(3) yes
C4 H2 . . .92(2) no
C5 C6 . . 1.335(3) yes
C5 H4 . . .92(2) no
C6 H5 . . .95(2) no

loop_
_geom_contact_atom_site_label_1
_geom_contact_atom_site_label_2
_geom_contact_distance
_geom_contact_site_symmetry_2
_geom_contact_publ_flag
O1 N1 2.790(2) . no
O1 C4 3.121(3) 4_554 no
O1 C5 3.295(3) 3_656 no
O2 N2 2.712(2) 4_654 no
O2 N1 2.924(3) 3_766 no
O2 C4 3.174(3) 3_766 no
O2 N1 3.206(3) 1_655 no

loop_
_geom_hbond_atom_site_label_D
_geom_hbond_atom_site_label_H
_geom_hbond_atom_site_label_A
_geom_hbond_site_symmetry_A
_geom_hbond_distance_DH
_geom_hbond_distance_HA
_geom_hbond_distance_DA
_geom_hbond_angle_DHA
_geom_hbond_publ_flag
N1 H1 O1 . .88(3) 1.98(3) 2.790(2) 152(3) yes
N1 H1 O2 3_766 .88(3) 2.30(3) 2.924(2) 127(2) yes
N2 H3 O2 4_455 .99(3) 1.72(3) 2.712(2) 175(3) yes

loop_
_geom_torsion_atom_site_label_1
_geom_torsion_atom_site_label_2
_geom_torsion_atom_site_label_3
_geom_torsion_atom_site_label_4
_geom_torsion_site_symmetry_3
_geom_torsion_site_symmetry_4
_geom_torsion
_geom_torsion_publ_flag
Cl C2 C1 O1 . . -.5(3) no
Cl C2 C1 C3 . 3_766 178.44(14) no
Cl C2 C3 O2 . . .8(3) no
Cl C2 C3 C1 . 3_766 -178.40(15) no
O1 C1 C2 C3 . . -178.0(2) no
O1 C1 C3 O2 3_766 3_766 -2.6(3) no
O1 C1 C3 C2 3_766 3_766 178.14(19) no
O2 C3 C1 C2 3_766 3_766 -178.38(19) no
O2 C3 C2 C1 . . 178.2(2) no
N1 C4 N2 C5 . . .5(3) no
N1 C6 C5 N2 . . .0(3) no
N2 C4 N1 C6 . . -.5(3) no
C4 N1 C6 C5 . . .3(3) no
C4 N2 C5 C6 . . -.3(3) no
